data_4504227
loop_
_publ_author_name
'Li, Xiang-Ping'
'Pan, Mei'
'Zheng, Sheng-Run'
'Liu, Yong-Ru'
'He, Qi-Ting'
'Kang, Bei-Sheng'
'Su, Cheng-Yong'

_publ_section_title
;
 Dimension Increase via Hydrogen Bonding and Weak Coordination
 Interactions from Simple Complexes of 2-(Pyridyl)benzimidazole Ligands
;
_journal_issue 12
_journal_name_full 'Crystal Growth &amp; Design'
_journal_page_first 2481
_journal_paper_doi 10.1021/cg070080j
_journal_volume 7
_journal_year 2007
_chemical_formula_sum 'C24 H18 Ag2 Cl2 N6 O8'
_chemical_formula_weight 805.08
_chemical_name_systematic
; 
 ? 
;
_space_group_IT_number 2
_symmetry_cell_setting triclinic
_symmetry_space_group_name_Hall '-P 1'
_symmetry_space_group_name_H-M 'P -1'
_atom_sites_solution_hydrogens geom
_atom_sites_solution_primary direct
_atom_sites_solution_secondary difmap
_audit_creation_method SHELXL-97
_cell_angle_alpha 107.55(3)
_cell_angle_beta 106.65(3)
_cell_angle_gamma 105.25(3)
_cell_formula_units_Z 1
_cell_length_a 8.238(2)
_cell_length_b 9.466(2)
_cell_length_c 9.944(2)
_cell_measurement_temperature 293(2)
_cell_volume 654.5(4)
_computing_structure_refinement 'SHELXL-97 (Sheldrick, 1997)'
_computing_structure_solution 'SHELXS-97 (Sheldrick, 1990)'
_diffrn_ambient_temperature 293(2)
_diffrn_measured_fraction_theta_full 0.907
_diffrn_measured_fraction_theta_max 0.907
_diffrn_measurement_device_type IP
_diffrn_radiation_monochromator graphite
_diffrn_radiation_source 'fine-focus sealed tube'
_diffrn_radiation_type MoK\a
_diffrn_radiation_wavelength 0.71073
_diffrn_reflns_av_R_equivalents 0.0000
_diffrn_reflns_av_sigmaI/netI 0.0605
_diffrn_reflns_limit_h_max 9
_diffrn_reflns_limit_h_min -9
_diffrn_reflns_limit_k_max 10
_diffrn_reflns_limit_k_min 0
_diffrn_reflns_limit_l_max 11
_diffrn_reflns_limit_l_min -11
_diffrn_reflns_number 2089
_diffrn_reflns_theta_full 25.00
_diffrn_reflns_theta_max 25.00
_diffrn_reflns_theta_min 2.79
_exptl_absorpt_coefficient_mu 1.763
_exptl_absorpt_correction_T_max 1.261
_exptl_absorpt_correction_T_min 0.637
_exptl_absorpt_correction_type multi-scan
_exptl_crystal_colour Colorless
_exptl_crystal_density_diffrn 2.043
_exptl_crystal_density_method 'not measured'
_exptl_crystal_description Prism
_exptl_crystal_F_000 396
_exptl_crystal_size_max 0.56
_exptl_crystal_size_mid 0.35
_exptl_crystal_size_min 0.32
_refine_diff_density_max 1.020
_refine_diff_density_min -1.606
_refine_diff_density_rms 0.158
_refine_ls_extinction_coef 0.094(14)
_refine_ls_extinction_expression Fc^*^=kFc[1+0.001xFc^2^\l^3^/sin(2\q)]^-1/4^
_refine_ls_extinction_method SHELXL
_refine_ls_goodness_of_fit_ref 1.046
_refine_ls_hydrogen_treatment geom
_refine_ls_matrix_type full
_refine_ls_number_parameters 191
_refine_ls_number_reflns 2089
_refine_ls_number_restraints 0
_refine_ls_restrained_S_all 1.046
_refine_ls_R_factor_all 0.0620
_refine_ls_R_factor_gt 0.0613
_refine_ls_shift/su_max 0.001
_refine_ls_shift/su_mean 0.000
_refine_ls_structure_factor_coef Fsqd
_refine_ls_weighting_details 'calc w=1/[\s^2^(Fo^2^)+(0.1394P)^2^+0.2342P] where P=(Fo^2^+2Fc^2^)/3'
_refine_ls_weighting_scheme calc
_refine_ls_wR_factor_gt 0.1759
_refine_ls_wR_factor_ref 0.1769
_reflns_number_gt 2035
_reflns_number_total 2089
_reflns_threshold_expression >2sigma(I)
_cod_data_source_file cg070080j-file003.cif
_cod_data_source_block 3
_cod_depositor_comments
;
The following automatic conversions were performed:

'_symmetry_cell_setting' value 'Triclinic' changed to 'triclinic'
according to /home/saulius/struct/CIF-dictionaries/cif_core.dic
dictionary named 'cif_core.dic' version 2.4.1 from 2010-06-29.

Automatic conversion script
Id: cif_fix_values 1715 2011-07-08 13:25:40Z adriana 
;
_cod_original_cell_volume 654.5(2)
_cod_original_sg_symbol_H-M P-1
_cod_database_code 4504227

loop_
_symmetry_equiv_pos_as_xyz
'x, y, z'
'-x, -y, -z'

loop_
_atom_site_label
_atom_site_type_symbol
_atom_site_fract_x
_atom_site_fract_y
_atom_site_fract_z
_atom_site_U_iso_or_equiv
_atom_site_adp_type
_atom_site_occupancy
_atom_site_symmetry_multiplicity
_atom_site_calc_flag
_atom_site_refinement_flags
Ag1 Ag -0.18714(5) 0.00876(5) 0.61374(4) 0.0587(4) Uani 1 1 d .
N1 N -0.7653(5) -0.1889(6) 0.4701(5) 0.0497(10) Uani 1 1 d .
N2 N -0.2200(6) -0.1519(5) 0.7242(5) 0.0486(9) Uani 1 1 d .
N3 N -0.3447(5) -0.3197(5) 0.8153(5) 0.0517(10) Uani 1 1 d .
H3A H -0.4266 -0.3847 0.8291 0.062 Uiso 1 1 calc R
C1 C -0.8884(7) -0.3424(7) 0.3926(6) 0.0541(12) Uani 1 1 d .
H1A H -0.9993 -0.3647 0.3157 0.065 Uiso 1 1 calc R
C2 C -0.8548(7) -0.4648(6) 0.4234(6) 0.0548(12) Uani 1 1 d .
H2A H -0.9435 -0.5684 0.3699 0.066 Uiso 1 1 calc R
C3 C -0.6907(7) -0.4357(7) 0.5333(6) 0.0512(11) Uani 1 1 d .
H3B H -0.6669 -0.5188 0.5551 0.061 Uiso 1 1 calc R
C4 C -0.5589(6) -0.2782(6) 0.6126(5) 0.0474(10) Uani 1 1 d .
C5 C -0.6061(7) -0.1596(6) 0.5786(6) 0.0500(11) Uani 1 1 d .
H5A H -0.5226 -0.0540 0.6342 0.060 Uiso 1 1 calc R
C6 C -0.3758(6) -0.2455(6) 0.7194(6) 0.0488(11) Uani 1 1 d .
C7 C -0.1571(7) -0.2717(6) 0.8869(6) 0.0507(11) Uani 1 1 d .
C8 C -0.0530(8) -0.3183(8) 0.9896(7) 0.0601(13) Uani 1 1 d .
H8A H -0.1058 -0.3873 1.0286 0.072 Uiso 1 1 calc R
C9 C 0.1368(8) -0.2541(8) 1.0303(7) 0.0631(13) Uani 1 1 d .
H9A H 0.2128 -0.2814 1.0983 0.076 Uiso 1 1 calc R
C10 C 0.2149(7) -0.1504(7) 0.9716(7) 0.0651(14) Uani 1 1 d .
H10A H 0.3413 -0.1113 1.0010 0.078 Uiso 1 1 calc R
C11 C 0.1094(7) -0.1039(7) 0.8708(7) 0.0566(12) Uani 1 1 d .
H11A H 0.1619 -0.0333 0.8332 0.068 Uiso 1 1 calc R
C12 C -0.0807(6) -0.1690(6) 0.8284(5) 0.0500(11) Uani 1 1 d .
Cl1 Cl -0.35283(17) -0.27026(17) 0.23655(14) 0.0525(4) Uani 1 1 d .
O4 O -0.1716(6) -0.1566(6) 0.3433(5) 0.0755(13) Uani 1 1 d .
O3 O -0.3471(6) -0.4271(5) 0.1814(5) 0.0711(11) Uani 1 1 d .
O2 O -0.4756(6) -0.2721(7) 0.3140(6) 0.0802(13) Uani 1 1 d .
O1 O -0.4132(7) -0.2278(7) 0.1111(6) 0.0799(12) Uani 1 1 d .

loop_
_atom_site_aniso_label
_atom_site_aniso_U_11
_atom_site_aniso_U_22
_atom_site_aniso_U_33
_atom_site_aniso_U_23
_atom_site_aniso_U_13
_atom_site_aniso_U_12
Ag1 0.0527(4) 0.0610(5) 0.0734(5) 0.0415(3) 0.0257(3) 0.0212(3)
N1 0.043(2) 0.056(3) 0.066(2) 0.0371(19) 0.0262(18) 0.0227(18)
N2 0.047(2) 0.049(2) 0.061(2) 0.0309(17) 0.0240(17) 0.0213(16)
N3 0.042(2) 0.057(3) 0.064(2) 0.0340(19) 0.0238(17) 0.0183(17)
C1 0.043(2) 0.065(3) 0.061(3) 0.033(2) 0.023(2) 0.019(2)
C2 0.050(3) 0.046(3) 0.067(3) 0.019(2) 0.028(2) 0.0160(19)
C3 0.052(3) 0.050(3) 0.066(3) 0.032(2) 0.032(2) 0.023(2)
C4 0.044(2) 0.049(3) 0.058(2) 0.0271(19) 0.0240(19) 0.0196(18)
C5 0.046(3) 0.046(3) 0.063(3) 0.026(2) 0.026(2) 0.015(2)
C6 0.043(2) 0.050(3) 0.059(2) 0.026(2) 0.024(2) 0.0195(19)
C7 0.049(2) 0.054(3) 0.055(2) 0.026(2) 0.023(2) 0.022(2)
C8 0.056(3) 0.063(3) 0.063(3) 0.032(2) 0.021(2) 0.022(2)
C9 0.055(3) 0.077(4) 0.064(3) 0.034(3) 0.020(2) 0.032(3)
C10 0.041(2) 0.062(4) 0.080(3) 0.027(3) 0.014(2) 0.014(2)
C11 0.048(3) 0.055(3) 0.072(3) 0.032(2) 0.028(2) 0.017(2)
C12 0.046(2) 0.052(3) 0.052(2) 0.022(2) 0.0177(19) 0.0189(19)
Cl1 0.0412(7) 0.0597(9) 0.0602(7) 0.0281(6) 0.0238(5) 0.0165(5)
O4 0.048(2) 0.072(3) 0.085(3) 0.018(2) 0.022(2) 0.0116(19)
O3 0.065(2) 0.057(3) 0.095(3) 0.034(2) 0.036(2) 0.0201(18)
O2 0.059(2) 0.099(3) 0.090(3) 0.039(2) 0.046(2) 0.023(2)
O1 0.081(3) 0.092(4) 0.083(3) 0.054(3) 0.034(2) 0.036(2)

loop_
_atom_type_symbol
_atom_type_description
_atom_type_scat_dispersion_real
_atom_type_scat_dispersion_imag
_atom_type_scat_source
C C 0.0033 0.0016 'International Tables Vol C Tables 4.2.6.8 and 6.1.1.4'
H H 0.0000 0.0000 'International Tables Vol C Tables 4.2.6.8 and 6.1.1.4'
N N 0.0061 0.0033 'International Tables Vol C Tables 4.2.6.8 and 6.1.1.4'
O O 0.0106 0.0060 'International Tables Vol C Tables 4.2.6.8 and 6.1.1.4'
Cl Cl 0.1484 0.1585 'International Tables Vol C Tables 4.2.6.8 and 6.1.1.4'
Ag Ag -0.8971 1.1015 'International Tables Vol C Tables 4.2.6.8 and 6.1.1.4'

loop_
_geom_angle_atom_site_label_1
_geom_angle_atom_site_label_2
_geom_angle_atom_site_label_3
_geom_angle
_geom_angle_site_symmetry_3
N2 Ag1 N1 158.07(16) 2_456
C5 N1 C1 118.0(5) .
C5 N1 Ag1 122.1(4) 2_456
C1 N1 Ag1 118.9(3) 2_456
C6 N2 C12 105.5(4) .
C6 N2 Ag1 127.6(3) .
C12 N2 Ag1 126.6(4) .
C6 N3 C7 107.4(4) .
C6 N3 H3A 126.3 .
C7 N3 H3A 126.3 .
N1 C1 C2 122.1(5) .
N1 C1 H1A 118.9 .
C2 C1 H1A 118.9 .
C1 C2 C3 120.1(5) .
C1 C2 H2A 120.0 .
C3 C2 H2A 120.0 .
C2 C3 C4 118.9(5) .
C2 C3 H3B 120.5 .
C4 C3 H3B 120.5 .
C5 C4 C3 117.5(4) .
C5 C4 C6 122.2(4) .
C3 C4 C6 120.3(5) .
N1 C5 C4 123.3(5) .
N1 C5 H5A 118.4 .
C4 C5 H5A 118.4 .
N2 C6 N3 111.8(4) .
N2 C6 C4 124.6(5) .
N3 C6 C4 123.3(4) .
C12 C7 N3 106.1(4) .
C12 C7 C8 123.0(5) .
N3 C7 C8 130.8(5) .
C7 C8 C9 115.4(6) .
C7 C8 H8A 122.3 .
C9 C8 H8A 122.3 .
C10 C9 C8 121.9(5) .
C10 C9 H9A 119.0 .
C8 C9 H9A 119.0 .
C11 C10 C9 121.9(5) .
C11 C10 H10A 119.1 .
C9 C10 H10A 119.1 .
C10 C11 C12 116.5(5) .
C10 C11 H11A 121.7 .
C12 C11 H11A 121.7 .
C7 C12 N2 109.2(4) .
C7 C12 C11 121.3(5) .
N2 C12 C11 129.4(5) .
O1 Cl1 O2 110.4(3) .
O1 Cl1 O3 109.7(3) .
O2 Cl1 O3 108.8(3) .
O1 Cl1 O4 109.7(3) .
O2 Cl1 O4 109.3(3) .
O3 Cl1 O4 108.8(3) .

loop_
_geom_bond_atom_site_label_1
_geom_bond_atom_site_label_2
_geom_bond_distance
_geom_bond_site_symmetry_2
Ag1 N2 2.134(4) .
Ag1 N1 2.186(5) 2_456
N1 C5 1.334(7) .
N1 C1 1.354(7) .
N1 Ag1 2.186(5) 2_456
N2 C6 1.333(7) .
N2 C12 1.391(6) .
N3 C6 1.351(7) .
N3 C7 1.381(6) .
N3 H3A 0.8600 .
C1 C2 1.359(8) .
C1 H1A 0.9300 .
C2 C3 1.368(8) .
C2 H2A 0.9300 .
C3 C4 1.405(7) .
C3 H3B 0.9300 .
C4 C5 1.382(7) .
C4 C6 1.461(6) .
C5 H5A 0.9300 .
C7 C12 1.382(8) .
C7 C8 1.394(8) .
C8 C9 1.403(9) .
C8 H8A 0.9300 .
C9 C10 1.395(9) .
C9 H9A 0.9300 .
C10 C11 1.386(9) .
C10 H10A 0.9300 .
C11 C12 1.402(7) .
C11 H11A 0.9300 .
Cl1 O1 1.420(5) .
Cl1 O2 1.436(4) .
Cl1 O3 1.438(5) .
Cl1 O4 1.439(4) .

loop_
_geom_hbond_atom_site_label_D
_geom_hbond_atom_site_label_H
_geom_hbond_atom_site_label_A
_geom_hbond_distance_DH
_geom_hbond_distance_HA
_geom_hbond_distance_DA
_geom_hbond_angle_DHA
_geom_hbond_site_symmetry_A
N3 H3A O3 0.86 2.17 3.015(6) 169.4 2_446
N3 H3A O1 0.86 2.70 3.066(7) 106.9 1_556

loop_
_geom_torsion_atom_site_label_1
_geom_torsion_atom_site_label_2
_geom_torsion_atom_site_label_3
_geom_torsion_atom_site_label_4
_geom_torsion
_geom_torsion_site_symmetry_1
N1 Ag1 N2 C6 40.4(7) 2_456
N1 Ag1 N2 C12 -133.1(5) 2_456
C5 N1 C1 C2 0.8(7) .
Ag1 N1 C1 C2 169.9(4) 2_456
N1 C1 C2 C3 -1.6(8) .
C1 C2 C3 C4 -0.1(7) .
C2 C3 C4 C5 2.4(7) .
C2 C3 C4 C6 -173.8(4) .
C1 N1 C5 C4 1.8(7) .
Ag1 N1 C5 C4 -166.9(4) 2_456
C3 C4 C5 N1 -3.4(7) .
C6 C4 C5 N1 172.8(4) .
C12 N2 C6 N3 0.8(6) .
Ag1 N2 C6 N3 -173.8(3) .
C12 N2 C6 C4 -173.3(4) .
Ag1 N2 C6 C4 12.2(7) .
C7 N3 C6 N2 -0.1(6) .
C7 N3 C6 C4 174.1(4) .
C5 C4 C6 N2 -42.1(7) .
C3 C4 C6 N2 134.0(5) .
C5 C4 C6 N3 144.5(5) .
C3 C4 C6 N3 -39.4(7) .
C6 N3 C7 C12 -0.6(5) .
C6 N3 C7 C8 -176.3(6) .
C12 C7 C8 C9 -0.2(9) .
N3 C7 C8 C9 174.9(6) .
C7 C8 C9 C10 0.2(9) .
C8 C9 C10 C11 0.5(10) .
C9 C10 C11 C12 -1.1(9) .
N3 C7 C12 N2 1.1(5) .
C8 C7 C12 N2 177.2(5) .
N3 C7 C12 C11 -176.6(5) .
C8 C7 C12 C11 -0.5(8) .
C6 N2 C12 C7 -1.2(5) .
Ag1 N2 C12 C7 173.4(3) .
C6 N2 C12 C11 176.3(5) .
Ag1 N2 C12 C11 -9.1(8) .
C10 C11 C12 C7 1.1(8) .
C10 C11 C12 N2 -176.1(5) .
